data_7017322
loop_
_publ_author_name
'Bozic-Weber, Biljana'
'Constable, Edwin C.'
'Housecroft, Catherine E.'
'Kopecky, Peter'
'Neuburger, Markus'
'Zampese, Jennifer A.'

_publ_section_title
;
 The intramolecular aryl embrace: from light emission to light absorption.
;
_journal_issue 46
_journal_name_full 'Dalton transactions (Cambridge, England : 2003)'
_journal_page_first 12584
_journal_page_last 12594
_journal_paper_doi 10.1039/c1dt11052g
_journal_volume 40
_journal_year 2011
_chemical_formula_moiety 'C15 H13 N3'
_chemical_formula_sum 'C15 H13 N3'
_chemical_formula_weight 235.29
_space_group_IT_number 2
_symmetry_cell_setting triclinic
_symmetry_space_group_name_Hall '-P 1'
_symmetry_space_group_name_H-M 'P -1'
_atom_sites_solution_hydrogens geom
_atom_sites_solution_primary direct
_cell_angle_alpha 98.400(4)
_cell_angle_beta 99.933(4)
_cell_angle_gamma 90.639(4)
_cell_formula_units_Z 4
_cell_length_a 8.9873(7)
_cell_length_b 10.3479(7)
_cell_length_c 12.9086(10)
_cell_measurement_reflns_used 9964
_cell_measurement_temperature 123
_cell_measurement_theta_max 32
_cell_measurement_theta_min 4
_cell_volume 1169.00(15)
_computing_cell_refinement 'Apex2 (Bruker AXS, 2006)'
_computing_data_collection 'Apex2 (Bruker AXS, 2006)'
_computing_data_reduction 'Apex2 (Bruker AXS, 2006)'
_computing_molecular_graphics 'CAMERON (Watkin et al., 1996)'
_computing_publication_material 'CRYSTALS (Betteridge et al., 2003)'
_computing_structure_refinement 'CRYSTALS (Betteridge et al., 2003)'
_computing_structure_solution 'SIR92 (Altomare et al., 1994)'
_diffrn_ambient_temperature 123
_diffrn_measured_fraction_theta_full 0.993
_diffrn_measured_fraction_theta_max 0.982
_diffrn_measurement_device 'Bruker Kappa Apex2'
_diffrn_measurement_device_type Area
_diffrn_measurement_method '\f & \w scans'
_diffrn_radiation_monochromator graphite
_diffrn_radiation_type 'Mo K\a'
_diffrn_radiation_wavelength 0.71073
_diffrn_reflns_av_R_equivalents 0.033
_diffrn_reflns_limit_h_max 13
_diffrn_reflns_limit_h_min -13
_diffrn_reflns_limit_k_max 15
_diffrn_reflns_limit_k_min -15
_diffrn_reflns_limit_l_max 19
_diffrn_reflns_limit_l_min -18
_diffrn_reflns_number 32162
_diffrn_reflns_theta_full 27.496
_diffrn_reflns_theta_max 31.605
_diffrn_reflns_theta_min 1.991
_diffrn_standards_number 0
_exptl_absorpt_coefficient_mu 0.082
_exptl_absorpt_correction_T_max 0.99
_exptl_absorpt_correction_T_min 0.99
_exptl_absorpt_correction_type multi-scan
_exptl_absorpt_process_details 'DENZO/SCALEPACK (Otwinowski & Minor, 1997)'
_exptl_crystal_colour colourless
_exptl_crystal_density_diffrn 1.337
_exptl_crystal_density_method 'not measured'
_exptl_crystal_description block
_exptl_crystal_F_000 496
_exptl_crystal_size_max 0.34
_exptl_crystal_size_mid 0.17
_exptl_crystal_size_min 0.09
_refine_diff_density_max 0.70
_refine_diff_density_min -0.41
_refine_ls_extinction_method None
_refine_ls_goodness_of_fit_ref 0.9314
_refine_ls_hydrogen_treatment constr
_refine_ls_matrix_type full
_refine_ls_number_parameters 325
_refine_ls_number_reflns 6116
_refine_ls_number_restraints 0
_refine_ls_R_factor_all 0.0923
_refine_ls_R_factor_gt 0.0832
_refine_ls_shift/su_max 0.000357
_refine_ls_structure_factor_coef F
_refine_ls_weighting_details
;
Method, part 1, Chebychev polynomial, (Watkin, 1994, Prince, 1982)
[weight] = 1.0/[A~0~*T~0~(x)+A~1~*T~1~(x) ... +A~n-1~]*T~n-1~(x)]
where A~i~ are the Chebychev coefficients listed below and x= Fcalc/Fmax
Method = Robust Weighting (Prince, 1982)
W = [weight] * [1-(deltaF/6*sigmaF)^2^]^2^
A~i~ are:
0.379 0.392 0.134
;
_refine_ls_weighting_scheme calc
_refine_ls_wR_factor_all 0.1079
_refine_ls_wR_factor_gt 0.0787
_refine_ls_wR_factor_ref 0.0748
_reflns_limit_h_max 13
_reflns_limit_h_min -13
_reflns_limit_k_max 15
_reflns_limit_k_min -15
_reflns_limit_l_max 19
_reflns_limit_l_min 0
_reflns_number_gt 6837
_reflns_number_total 7705
_reflns_threshold_expression I>2.0\s(I)
_oxford_diffrn_Wilson_B_factor 1.66
_oxford_diffrn_Wilson_scale 38.26
_oxford_refine_ls_r_factor_ref 0.0785
_oxford_refine_ls_scale 0.1697(3)
_oxford_reflns_number_all 7687
_oxford_reflns_threshold_expression_ref I>3.0\s(I)
_cod_data_source_file c1dt11052g.txt
_cod_data_source_block pk65
_cod_depositor_comments
;
The following automatic conversions were performed:

'_symmetry_cell_setting' value 'Triclinic' changed to 'triclinic'
according to /home/saulius/struct/CIF-dictionaries/cif_core.dic
dictionary named 'cif_core.dic' version 2.4.1 from 2010-06-29.

Automatic conversion script
Id: cif_fix_values 1715 2011-07-08 13:25:40Z adriana 
;
_cod_database_code 7017322

loop_
_symmetry_equiv_pos_as_xyz
x,y,z
-x,-y,-z

loop_
_atom_site_label
_atom_site_type_symbol
_atom_site_fract_x
_atom_site_fract_y
_atom_site_fract_z
_atom_site_U_iso_or_equiv
_atom_site_occupancy
_atom_site_adp_type
_atom_site_refinement_flags_posn
N1 N 0.79286(17) 0.48105(14) 0.53926(12) 0.0246 1.0000 Uani .
N2 N 0.67638(15) 0.14586(13) 0.43729(10) 0.0183 1.0000 Uani .
N3 N 0.64688(15) -0.13504(13) 0.43752(11) 0.0199 1.0000 Uani .
C1 C 0.9029(2) 0.54882(17) 0.60999(14) 0.0277 1.0000 Uani .
C2 C 1.0256(2) 0.49368(17) 0.66487(14) 0.0263 1.0000 Uani .
C3 C 1.03515(19) 0.35826(17) 0.64634(14) 0.0241 1.0000 Uani .
C4 C 0.92160(18) 0.28557(16) 0.57397(13) 0.0220 1.0000 Uani .
C5 C 0.80285(18) 0.35013(15) 0.52106(12) 0.0193 1.0000 Uani .
C6 C 0.68225(17) 0.27638(15) 0.44010(12) 0.0189 1.0000 Uani .
C7 C 0.5834(2) 0.34006(17) 0.37063(14) 0.0261 1.0000 Uani .
C8 C 0.4745(2) 0.26516(18) 0.29609(15) 0.0297 1.0000 Uani .
C9 C 0.4651(2) 0.13154(17) 0.29391(14) 0.0255 1.0000 Uani .
C10 C 0.56821(17) 0.07400(15) 0.36732(12) 0.0183 1.0000 Uani .
C11 C 0.55648(17) -0.06695(15) 0.36733(12) 0.0184 1.0000 Uani .
C12 C 0.45338(19) -0.15756(16) 0.30131(13) 0.0228 1.0000 Uani .
C13 C 0.4821(2) -0.28126(17) 0.33181(14) 0.0256 1.0000 Uani .
C14 C 0.60132(19) -0.26456(16) 0.41587(14) 0.0241 1.0000 Uani .
C15 C 0.76860(19) -0.08480(16) 0.52493(13) 0.0238 1.0000 Uani .
N4 N 0.88668(16) 1.03713(14) 0.85593(12) 0.0232 1.0000 Uani .
N5 N 0.80842(15) 0.73910(13) 0.95437(10) 0.0188 1.0000 Uani .
N6 N 0.78289(16) 0.45866(14) 0.96211(11) 0.0230 1.0000 Uani .
C16 C 0.9697(2) 1.07891(17) 0.78979(14) 0.0266 1.0000 Uani .
C17 C 1.0657(2) 1.00122(18) 0.73681(13) 0.0257 1.0000 Uani .
C18 C 1.0770(2) 0.87191(17) 0.75346(14) 0.0260 1.0000 Uani .
C19 C 0.99247(19) 0.82648(16) 0.82220(13) 0.0222 1.0000 Uani .
C20 C 0.89860(17) 0.91163(14) 0.87198(12) 0.0178 1.0000 Uani .
C21 C 0.80575(17) 0.86762(15) 0.94644(12) 0.0184 1.0000 Uani .
C22 C 0.72261(18) 0.95539(16) 1.00283(13) 0.0223 1.0000 Uani .
C23 C 0.63915(19) 0.90862(17) 1.07213(14) 0.0254 1.0000 Uani .
C24 C 0.64042(19) 0.77715(17) 1.08093(14) 0.0252 1.0000 Uani .
C25 C 0.72657(17) 0.69385(15) 1.02018(12) 0.0196 1.0000 Uani .
C26 C 0.72644(18) 0.55499(16) 1.02908(13) 0.0207 1.0000 Uani .
C27 C 0.6701(2) 0.49383(18) 1.10407(14) 0.0265 1.0000 Uani .
C28 C 0.6928(2) 0.35875(18) 1.08151(15) 0.0303 1.0000 Uani .
C29 C 0.7621(2) 0.33951(17) 0.99397(15) 0.0289 1.0000 Uani .
C30 C 0.8533(2) 0.47113(17) 0.87037(15) 0.0282 1.0000 Uani .
H11 H 0.8958 0.6411 0.6214 0.0355 1.0000 Uiso R
H21 H 1.1003 0.5447 0.7139 0.0356 1.0000 Uiso R
H31 H 1.1175 0.3188 0.6843 0.0341 1.0000 Uiso R
H41 H 0.9239 0.1922 0.5619 0.0288 1.0000 Uiso R
H71 H 0.5887 0.4319 0.3757 0.0323 1.0000 Uiso R
H81 H 0.4101 0.3081 0.2469 0.0381 1.0000 Uiso R
H91 H 0.3912 0.0780 0.2443 0.0346 1.0000 Uiso R
H121 H 0.3783 -0.1397 0.2463 0.0297 1.0000 Uiso R
H131 H 0.4340 -0.3628 0.3011 0.0339 1.0000 Uiso R
H141 H 0.6485 -0.3328 0.4515 0.0325 1.0000 Uiso R
H152 H 0.8053 -0.1592 0.5600 0.0398 1.0000 Uiso R
H151 H 0.7274 -0.0196 0.5731 0.0397 1.0000 Uiso R
H153 H 0.8493 -0.0435 0.4992 0.0402 1.0000 Uiso R
H161 H 0.9613 1.1655 0.7784 0.0344 1.0000 Uiso R
H171 H 1.1214 1.0367 0.6918 0.0331 1.0000 Uiso R
H181 H 1.1407 0.8143 0.7186 0.0360 1.0000 Uiso R
H191 H 0.9945 0.7365 0.8313 0.0292 1.0000 Uiso R
H221 H 0.7243 1.0462 0.9963 0.0255 1.0000 Uiso R
H231 H 0.5836 0.9650 1.1140 0.0330 1.0000 Uiso R
H241 H 0.5832 0.7416 1.1276 0.0348 1.0000 Uiso R
H271 H 0.6236 0.5380 1.1588 0.0351 1.0000 Uiso R
H281 H 0.6644 0.2884 1.1174 0.0380 1.0000 Uiso R
H291 H 0.7915 0.2561 0.9598 0.0352 1.0000 Uiso R
H302 H 0.8764 0.3847 0.8358 0.0476 1.0000 Uiso R
H301 H 0.7878 0.5150 0.8195 0.0480 1.0000 Uiso R
H303 H 0.9485 0.5217 0.8905 0.0485 1.0000 Uiso R

loop_
_atom_site_aniso_label
_atom_site_aniso_U_11
_atom_site_aniso_U_22
_atom_site_aniso_U_33
_atom_site_aniso_U_23
_atom_site_aniso_U_13
_atom_site_aniso_U_12
N1 0.0311(7) 0.0171(6) 0.0246(7) 0.0030(5) 0.0029(6) 0.0016(5)
N2 0.0192(6) 0.0186(6) 0.0184(6) 0.0041(5) 0.0054(5) 0.0025(5)
N3 0.0198(6) 0.0173(6) 0.0220(6) 0.0017(5) 0.0032(5) 0.0030(5)
C1 0.0380(9) 0.0176(7) 0.0261(8) 0.0014(6) 0.0040(7) -0.0014(6)
C2 0.0305(8) 0.0242(8) 0.0239(7) 0.0030(6) 0.0048(6) -0.0043(6)
C3 0.0221(7) 0.0261(8) 0.0251(7) 0.0064(6) 0.0044(6) 0.0000(6)
C4 0.0233(7) 0.0181(7) 0.0250(7) 0.0045(6) 0.0045(6) -0.0001(5)
C5 0.0224(7) 0.0167(6) 0.0201(7) 0.0046(5) 0.0060(5) 0.0006(5)
C6 0.0207(7) 0.0193(7) 0.0181(6) 0.0044(5) 0.0063(5) 0.0029(5)
C7 0.0314(8) 0.0210(7) 0.0260(8) 0.0083(6) 0.0014(6) 0.0033(6)
C8 0.0307(9) 0.0280(8) 0.0291(8) 0.0097(7) -0.0029(7) 0.0055(7)
C9 0.0250(8) 0.0261(8) 0.0237(7) 0.0057(6) -0.0021(6) 0.0016(6)
C10 0.0187(6) 0.0184(6) 0.0192(6) 0.0035(5) 0.0064(5) 0.0029(5)
C11 0.0178(6) 0.0195(6) 0.0185(6) 0.0027(5) 0.0050(5) 0.0029(5)
C12 0.0220(7) 0.0242(7) 0.0215(7) 0.0005(6) 0.0044(6) 0.0011(6)
C13 0.0255(8) 0.0208(7) 0.0305(8) -0.0013(6) 0.0092(6) -0.0016(6)
C14 0.0263(8) 0.0177(7) 0.0303(8) 0.0032(6) 0.0105(6) 0.0037(6)
C15 0.0230(7) 0.0211(7) 0.0262(8) 0.0056(6) -0.0009(6) 0.0016(6)
N4 0.0244(6) 0.0197(6) 0.0276(7) 0.0086(5) 0.0061(5) 0.0030(5)
N5 0.0189(6) 0.0177(6) 0.0198(6) 0.0035(5) 0.0032(5) 0.0003(5)
N6 0.0264(7) 0.0182(6) 0.0245(6) 0.0040(5) 0.0041(5) -0.0001(5)
C16 0.0290(8) 0.0222(7) 0.0313(8) 0.0118(7) 0.0065(7) 0.0014(6)
C17 0.0263(8) 0.0300(8) 0.0228(7) 0.0095(6) 0.0052(6) -0.0021(6)
C18 0.0284(8) 0.0262(8) 0.0254(8) 0.0031(6) 0.0112(6) 0.0014(6)
C19 0.0249(7) 0.0186(7) 0.0238(7) 0.0026(6) 0.0070(6) -0.0003(6)
C20 0.0190(6) 0.0163(6) 0.0174(6) 0.0025(5) 0.0013(5) 0.0002(5)
C21 0.0177(6) 0.0184(6) 0.0185(6) 0.0035(5) 0.0007(5) 0.0010(5)
C22 0.0229(7) 0.0199(7) 0.0237(7) 0.0022(6) 0.0040(6) 0.0034(6)
C23 0.0247(8) 0.0246(8) 0.0285(8) 0.0017(6) 0.0107(6) 0.0049(6)
C24 0.0251(8) 0.0255(8) 0.0269(8) 0.0041(6) 0.0095(6) 0.0018(6)
C25 0.0180(6) 0.0203(7) 0.0200(7) 0.0039(5) 0.0011(5) -0.0014(5)
C26 0.0199(7) 0.0203(7) 0.0220(7) 0.0040(6) 0.0032(5) -0.0010(5)
C27 0.0252(8) 0.0285(8) 0.0282(8) 0.0092(7) 0.0071(6) -0.0008(6)
C28 0.0340(9) 0.0253(8) 0.0333(9) 0.0123(7) 0.0044(7) -0.0042(7)
C29 0.0354(9) 0.0184(7) 0.0317(9) 0.0054(6) 0.0014(7) -0.0022(6)
C30 0.0384(9) 0.0195(7) 0.0286(8) 0.0020(6) 0.0127(7) -0.0001(7)

loop_
_atom_type_symbol
_atom_type_scat_dispersion_real
_atom_type_scat_dispersion_imag
_atom_type_scat_Cromer_Mann_a1
_atom_type_scat_Cromer_Mann_b1
_atom_type_scat_Cromer_Mann_a2
_atom_type_scat_Cromer_Mann_b2
_atom_type_scat_Cromer_Mann_a3
_atom_type_scat_Cromer_Mann_b3
_atom_type_scat_Cromer_Mann_a4
_atom_type_scat_Cromer_Mann_b4
_atom_type_scat_Cromer_Mann_c
_atom_type_scat_source
C 0.0033 0.0016 2.3100 20.8439 1.0200 10.2075 1.5886 0.5687 0.8650 51.6512 0.2156 'International Tables Vol C 4.2.6.8 and 6.1.1.4'
H 0.0000 0.0000 0.4930 10.5109 0.3229 26.1257 0.1402 3.1424 0.0408 57.7998 0.0030 'International Tables Vol C 4.2.6.8 and 6.1.1.4'
N 0.0061 0.0033 12.2126 0.0057 3.1322 9.8933 2.0125 28.9975 1.1663 0.5826 -11.5290 'International Tables Vol C 4.2.6.8 and 6.1.1.4'

loop_
_geom_angle_atom_site_label_1
_geom_angle_atom_site_label_2
_geom_angle_atom_site_label_3
_geom_angle
_geom_angle_publ_flag
C1 N1 C5 117.45(15) yes
C6 N2 C10 119.07(13) yes
C11 N3 C14 109.00(13) yes
C11 N3 C15 128.76(13) yes
C14 N3 C15 122.20(14) yes
N1 C1 C2 124.42(16) yes
N1 C1 H11 116.8 no
C2 C1 H11 118.7 no
C1 C2 C3 118.00(16) yes
C1 C2 H21 121.8 no
C3 C2 H21 120.2 no
C2 C3 C4 118.70(16) yes
C2 C3 H31 119.0 no
C4 C3 H31 122.2 no
C3 C4 C5 119.24(15) yes
C3 C4 H41 120.1 no
C5 C4 H41 120.6 no
C4 C5 N1 122.19(15) yes
C4 C5 C6 120.90(14) yes
N1 C5 C6 116.90(14) yes
C5 C6 N2 116.19(13) yes
C5 C6 C7 121.16(14) yes
N2 C6 C7 122.64(15) yes
C6 C7 C8 118.22(15) yes
C6 C7 H71 120.7 no
C8 C7 H71 121.1 no
C7 C8 C9 119.72(15) yes
C7 C8 H81 118.2 no
C9 C8 H81 122.1 no
C8 C9 C10 118.88(16) yes
C8 C9 H91 121.5 no
C10 C9 H91 119.6 no
C9 C10 N2 121.42(14) yes
C9 C10 C11 119.19(14) yes
N2 C10 C11 119.39(13) yes
C10 C11 N3 125.06(14) yes
C10 C11 C12 127.98(14) yes
N3 C11 C12 106.94(13) yes
C11 C12 C13 108.15(15) yes
C11 C12 H121 126.1 no
C13 C12 H121 125.8 no
C12 C13 C14 107.10(15) yes
C12 C13 H131 128.7 no
C14 C13 H131 124.2 no
C13 C14 N3 108.82(15) yes
C13 C14 H141 125.9 no
N3 C14 H141 125.2 no
N3 C15 H152 107.1 no
N3 C15 H151 108.0 no
H152 C15 H151 111.4 no
N3 C15 H153 111.0 no
H152 C15 H153 110.9 no
H151 C15 H153 108.4 no
C16 N4 C20 117.54(15) yes
C21 N5 C25 118.42(14) yes
C26 N6 C29 109.15(14) yes
C26 N6 C30 128.93(14) yes
C29 N6 C30 121.92(15) yes
N4 C16 C17 124.15(15) yes
N4 C16 H161 117.6 no
C17 C16 H161 118.2 no
C16 C17 C18 117.98(15) yes
C16 C17 H171 119.9 no
C18 C17 H171 122.1 no
C17 C18 C19 118.90(16) yes
C17 C18 H181 121.3 no
C19 C18 H181 119.8 no
C18 C19 C20 119.17(15) yes
C18 C19 H191 119.9 no
C20 C19 H191 120.8 no
C19 C20 N4 122.26(14) yes
C19 C20 C21 121.20(13) yes
N4 C20 C21 116.54(14) yes
C20 C21 N5 115.82(13) yes
C20 C21 C22 120.97(14) yes
N5 C21 C22 123.21(14) yes
C21 C22 C23 118.32(15) yes
C21 C22 H221 121.2 no
C23 C22 H221 120.5 no
C22 C23 C24 119.15(15) yes
C22 C23 H231 121.5 no
C24 C23 H231 119.4 no
C23 C24 C25 119.19(15) yes
C23 C24 H241 121.2 no
C25 C24 H241 119.6 no
C24 C25 N5 121.70(14) yes
C24 C25 C26 118.96(14) yes
N5 C25 C26 119.34(14) yes
C25 C26 N6 125.35(14) yes
C25 C26 C27 127.58(15) yes
N6 C26 C27 107.07(14) yes
C26 C27 C28 107.93(16) yes
C26 C27 H271 124.1 no
C28 C27 H271 127.9 no
C27 C28 C29 107.33(15) yes
C27 C28 H281 129.0 no
C29 C28 H281 123.6 no
N6 C29 C28 108.51(16) yes
N6 C29 H291 125.4 no
C28 C29 H291 126.1 no
N6 C30 H302 110.3 no
N6 C30 H301 110.8 no
H302 C30 H301 109.6 no
N6 C30 H303 111.9 no
H302 C30 H303 106.8 no
H301 C30 H303 107.3 no

loop_
_geom_bond_atom_site_label_1
_geom_bond_atom_site_label_2
_geom_bond_distance
_geom_bond_publ_flag
N1 C1 1.338(2) yes
N1 C5 1.347(2) yes
N2 C6 1.3460(19) yes
N2 C10 1.341(2) yes
N3 C11 1.3866(19) yes
N3 C14 1.372(2) yes
N3 C15 1.460(2) yes
C1 C2 1.381(3) yes
C1 H11 0.949 no
C2 C3 1.393(2) yes
C2 H21 0.937 no
C3 C4 1.389(2) yes
C3 H31 0.946 no
C4 C5 1.396(2) yes
C4 H41 0.957 no
C5 C6 1.486(2) yes
C6 C7 1.392(2) yes
C7 C8 1.387(3) yes
C7 H71 0.943 no
C8 C9 1.380(2) yes
C8 H81 0.947 no
C9 C10 1.409(2) yes
C9 H91 0.949 no
C10 C11 1.461(2) yes
C11 C12 1.392(2) yes
C12 C13 1.407(2) yes
C12 H121 0.933 no
C13 C14 1.376(3) yes
C13 H131 0.944 no
C14 H141 0.962 no
C15 H152 0.981 no
C15 H151 0.971 no
C15 H153 0.968 no
N4 C16 1.339(2) yes
N4 C20 1.3472(19) yes
N5 C21 1.3489(19) yes
N5 C25 1.3439(19) yes
N6 C26 1.382(2) yes
N6 C29 1.376(2) yes
N6 C30 1.456(2) yes
C16 C17 1.385(3) yes
C16 H161 0.931 no
C17 C18 1.388(2) yes
C17 H171 0.939 no
C18 C19 1.390(2) yes
C18 H181 0.951 no
C19 C20 1.393(2) yes
C19 H191 0.956 no
C20 C21 1.491(2) yes
C21 C22 1.387(2) yes
C22 C23 1.395(2) yes
C22 H221 0.956 no
C23 C24 1.382(2) yes
C23 H231 0.943 no
C24 C25 1.409(2) yes
C24 H241 0.965 no
C25 C26 1.458(2) yes
C26 C27 1.391(2) yes
C27 C28 1.410(3) yes
C27 H271 0.945 no
C28 C29 1.373(3) yes
C28 H281 0.972 no
C29 H291 0.971 no
C30 H302 0.980 no
C30 H301 0.972 no
C30 H303 0.973 no
